data_7235782
loop_
_publ_author_name
'Rekken, B. D.'
'Carre-Burritt, A. E.'
'Scott, B. L.'
'Davis, B. L.'

_publ_section_title
;
 N-substituted amine-borane ionic liquids as fluid phase, hydrogen storage
 materials
;
_journal_issue 39
_journal_name_full 'J. Mater. Chem. A'
_journal_page_first 16507
_journal_paper_doi 10.1039/C4TA03853C
_journal_volume 2
_journal_year 2014
_chemical_formula_sum 'C12 H25 Cl N3 Si2'
_chemical_formula_weight 302.98
_space_group_IT_number 2
_space_group_name_Hall '-P 1'
_space_group_name_H-M_alt 'P -1'
_symmetry_cell_setting triclinic
_symmetry_space_group_name_H-M 'P -1'
_atom_sites_solution_hydrogens geom
_atom_sites_solution_primary direct
_atom_sites_solution_secondary difmap
_audit_creation_method SHELXL-97
_cell_angle_alpha 108.424(8)
_cell_angle_beta 99.976(7)
_cell_angle_gamma 93.421(7)
_cell_formula_units_Z 4
_cell_length_a 8.954(5)
_cell_length_b 11.908(7)
_cell_length_c 18.248(10)
_cell_measurement_temperature 140(1)
_cell_volume 1804.4(18)
_computing_cell_refinement 'SAINT+, v. 7.66a (Bruker AXS, 2009)'
_computing_data_collection 'APEX II, v. 7.0 (Bruker AXS, 2009)'
_computing_data_reduction 'SAINT+, v. 7.66a (Bruker AXS, 2009)'
_computing_molecular_graphics 'SHELXTL, v. 6.14, (Bruker AXS, 2000)'
_computing_publication_material 'SHELXTL, v. 6.14, (Bruker AXS, 2000)'
_computing_structure_refinement 'SHELXL-97 (Sheldrick, 1997)'
_computing_structure_solution 'SHELXS-97 (Sheldrick, 1990)'
_diffrn_ambient_temperature 140(1)
_diffrn_measured_fraction_theta_full 0.895
_diffrn_measured_fraction_theta_max 0.879
_diffrn_measurement_device_type 'Bruker D8 with APEXII CCD'
_diffrn_measurement_method '\w scans'
_diffrn_radiation_monochromator graphite
_diffrn_radiation_source 'fine-focus sealed tube'
_diffrn_radiation_type MoK\a
_diffrn_radiation_wavelength 0.71073
_diffrn_reflns_av_R_equivalents 0.0000
_diffrn_reflns_av_sigmaI/netI 0.1159
_diffrn_reflns_limit_h_max 9
_diffrn_reflns_limit_h_min -10
_diffrn_reflns_limit_k_max 13
_diffrn_reflns_limit_k_min -14
_diffrn_reflns_limit_l_max 22
_diffrn_reflns_limit_l_min 0
_diffrn_reflns_number 6091
_diffrn_reflns_theta_full 25.00
_diffrn_reflns_theta_max 25.77
_diffrn_reflns_theta_min 1.81
_diffrn_standards_decay_% 0
_diffrn_standards_interval_count 0
_diffrn_standards_interval_time 0
_diffrn_standards_number 0
_exptl_absorpt_coefficient_mu 0.335
_exptl_absorpt_correction_T_max 0.9747
_exptl_absorpt_correction_T_min 0.8892
_exptl_absorpt_correction_type multi-scan
_exptl_absorpt_process_details 'SADABS v. 2.03 (Sheldrick, 2008)'
_exptl_crystal_density_diffrn 1.115
_exptl_crystal_density_method 'not measured'
_exptl_crystal_F_000 652
_exptl_crystal_size_max 0.36
_exptl_crystal_size_mid 0.20
_exptl_crystal_size_min 0.08
_refine_diff_density_max 0.990
_refine_diff_density_min -0.487
_refine_diff_density_rms 0.116
_refine_ls_extinction_method none
_refine_ls_goodness_of_fit_ref 1.085
_refine_ls_hydrogen_treatment constr
_refine_ls_matrix_type full
_refine_ls_number_parameters 360
_refine_ls_number_reflns 6091
_refine_ls_number_restraints 18
_refine_ls_restrained_S_all 1.088
_refine_ls_R_factor_all 0.1726
_refine_ls_R_factor_gt 0.1061
_refine_ls_shift/su_max 0.000
_refine_ls_shift/su_mean 0.000
_refine_ls_structure_factor_coef Fsqd
_refine_ls_weighting_details 'calc w=1/[\s^2^(Fo^2^)+(0.1344P)^2^+10.3750P] where P=(Fo^2^+2Fc^2^)/3'
_refine_ls_weighting_scheme calc
_refine_ls_wR_factor_gt 0.2971
_refine_ls_wR_factor_ref 0.3351
_reflns_number_gt 3244
_reflns_number_total 6091
_reflns_threshold_expression >2sigma(I)
_cod_data_source_file c4ta03853c2.cif
_cod_data_source_block apx1772
_cod_original_cell_volume 1804.4(17)
_cod_database_code 7235782

loop_
_symmetry_equiv_pos_as_xyz
'x, y, z'
'-x, -y, -z'

loop_
_atom_site_label
_atom_site_type_symbol
_atom_site_fract_x
_atom_site_fract_y
_atom_site_fract_z
_atom_site_U_iso_or_equiv
_atom_site_adp_type
_atom_site_occupancy
_atom_site_symmetry_multiplicity
_atom_site_calc_flag
_atom_site_refinement_flags
_atom_site_disorder_assembly
_atom_site_disorder_group
Si1 Si 0.5894(3) 0.2367(2) 0.63603(16) 0.0402(7) Uani 1 1 d . . .
Si2 Si 0.4006(3) 0.4505(2) 0.67254(15) 0.0351(6) Uani 1 1 d . . .
Si3 Si 1.1572(3) 0.9354(2) 0.67816(16) 0.0387(7) Uani 1 1 d . . .
Si4 Si 0.9298(3) 0.73180(19) 0.67879(14) 0.0317(6) Uani 1 1 d . . .
N1 N 0.5394(8) 0.3650(5) 0.6998(4) 0.0311(16) Uani 1 1 d . . .
N2 N 0.6325(10) 0.4470(6) 0.9200(5) 0.049(2) Uani 1 1 d . . .
N3 N 0.8010(13) 0.4822(8) 1.0282(5) 0.074(3) Uani 1 1 d . . .
N4 N 1.0776(7) 0.8491(6) 0.7263(4) 0.0307(16) Uani 1 1 d . . .
N5 N 1.0060(9) 0.9209(7) 0.8935(4) 0.044(2) Uani 1 1 d . A .
N6 N 0.7617(12) 0.9222(12) 0.8919(6) 0.087(4) Uani 1 1 d . . .
C1 C 0.6343(12) 0.1260(8) 0.6870(7) 0.061(3) Uani 1 1 d . . .
H1A H 0.7288 0.1544 0.7248 0.091 Uiso 1 1 calc R . .
H1B H 0.6435 0.0511 0.6489 0.091 Uiso 1 1 calc R . .
H1C H 0.5537 0.1154 0.7137 0.091 Uiso 1 1 calc R . .
C2 C 0.7623(12) 0.2758(9) 0.5998(7) 0.065(3) Uani 1 1 d . . .
H2A H 0.7407 0.3326 0.5732 0.098 Uiso 1 1 calc R . .
H2B H 0.7886 0.2052 0.5639 0.098 Uiso 1 1 calc R . .
H2C H 0.8462 0.3097 0.6438 0.098 Uiso 1 1 calc R . .
C3 C 0.4255(12) 0.1626(8) 0.5506(6) 0.053(3) Uani 1 1 d . . .
H3A H 0.3469 0.1262 0.5685 0.080 Uiso 1 1 calc R . .
H3B H 0.4609 0.1026 0.5105 0.080 Uiso 1 1 calc R . .
H3C H 0.3851 0.2211 0.5293 0.080 Uiso 1 1 calc R . .
C4 C 0.4190(12) 0.4722(8) 0.5770(5) 0.048(2) Uani 1 1 d . . .
H4A H 0.5231 0.5007 0.5798 0.072 Uiso 1 1 calc R . .
H4B H 0.3538 0.5294 0.5676 0.072 Uiso 1 1 calc R . .
H4C H 0.3896 0.3976 0.5348 0.072 Uiso 1 1 calc R . .
C5 C 0.2031(11) 0.3804(9) 0.6637(7) 0.055(3) Uani 1 1 d . . .
H5A H 0.1857 0.3026 0.6244 0.082 Uiso 1 1 calc R . .
H5B H 0.1302 0.4292 0.6487 0.082 Uiso 1 1 calc R . .
H5C H 0.1919 0.3734 0.7135 0.082 Uiso 1 1 calc R . .
C6 C 0.4296(12) 0.6032(8) 0.7463(5) 0.050(3) Uani 1 1 d . . .
H6A H 0.4080 0.5991 0.7952 0.075 Uiso 1 1 calc R . .
H6B H 0.3622 0.6520 0.7271 0.075 Uiso 1 1 calc R . .
H6C H 0.5336 0.6374 0.7547 0.075 Uiso 1 1 calc R . .
C7 C 0.6289(11) 0.4099(7) 0.7796(5) 0.042(2) Uani 1 1 d . . .
H7A H 0.6561 0.4951 0.7936 0.050 Uiso 1 1 calc R . .
H7B H 0.7230 0.3735 0.7806 0.050 Uiso 1 1 calc R . .
C8 C 0.5515(13) 0.3876(8) 0.8404(5) 0.051(3) Uani 1 1 d . . .
H8A H 0.4507 0.4135 0.8344 0.061 Uiso 1 1 calc R . .
H8B H 0.5380 0.3025 0.8311 0.061 Uiso 1 1 calc R . .
C9 C 0.6313(13) 0.5631(8) 0.9664(6) 0.054(3) Uani 1 1 d . . .
H9 H 0.5694 0.6166 0.9532 0.065 Uiso 1 1 calc R . .
C10 C 0.7337(13) 0.5864(8) 1.0339(6) 0.052(3) Uani 1 1 d . . .
H10 H 0.7555 0.6577 1.0759 0.063 Uiso 1 1 calc R . .
C11 C 0.7386(15) 0.4046(9) 0.9598(6) 0.071(3) Uani 1 1 d U . .
H11 H 0.7658 0.3280 0.9411 0.085 Uiso 1 1 calc R . .
C12 C 0.920(2) 0.4665(13) 1.0913(7) 0.114(7) Uani 1 1 d . . .
C13 C 1.3087(10) 0.8595(8) 0.6308(6) 0.046(2) Uani 1 1 d . . .
H13A H 1.3773 0.8363 0.6685 0.068 Uiso 1 1 calc R . .
H13B H 1.3642 0.9131 0.6124 0.068 Uiso 1 1 calc R . .
H13C H 1.2625 0.7900 0.5870 0.068 Uiso 1 1 calc R . .
C14 C 1.0092(11) 0.9602(9) 0.6012(6) 0.054(3) Uani 1 1 d . . .
H14A H 0.9663 0.8850 0.5619 0.081 Uiso 1 1 calc R . .
H14B H 1.0552 1.0103 0.5769 0.081 Uiso 1 1 calc R . .
H14C H 0.9299 0.9983 0.6252 0.081 Uiso 1 1 calc R . .
C15 C 1.2403(13) 1.0855(8) 0.7487(7) 0.063(3) Uani 1 1 d . . .
H15A H 1.1610 1.1261 0.7711 0.094 Uiso 1 1 calc R . .
H15B H 1.2860 1.1308 0.7213 0.094 Uiso 1 1 calc R . .
H15C H 1.3166 1.0770 0.7899 0.094 Uiso 1 1 calc R . .
C16 C 0.7419(10) 0.7896(8) 0.6605(5) 0.042(2) Uani 1 1 d . . .
H16A H 0.7193 0.8361 0.7099 0.063 Uiso 1 1 calc R . .
H16B H 0.6631 0.7238 0.6343 0.063 Uiso 1 1 calc R . .
H16C H 0.7471 0.8386 0.6279 0.063 Uiso 1 1 calc R . .
C17 C 0.9667(11) 0.6339(8) 0.5824(5) 0.044(2) Uani 1 1 d . . .
H17A H 0.9595 0.6771 0.5457 0.067 Uiso 1 1 calc R . .
H17B H 0.8923 0.5644 0.5616 0.067 Uiso 1 1 calc R . .
H17C H 1.0672 0.6102 0.5904 0.067 Uiso 1 1 calc R . .
C18 C 0.9099(11) 0.6331(7) 0.7386(5) 0.043(2) Uani 1 1 d . . .
H18A H 1.0023 0.5974 0.7458 0.065 Uiso 1 1 calc R . .
H18B H 0.8259 0.5717 0.7117 0.065 Uiso 1 1 calc R . .
H18C H 0.8914 0.6792 0.7891 0.065 Uiso 1 1 calc R . .
C19 C 1.1775(10) 0.8519(7) 0.8009(5) 0.035(2) Uani 1 1 d . . .
H19A H 1.2831 0.8647 0.7965 0.042 Uiso 1 1 calc R . .
H19B H 1.1613 0.7743 0.8070 0.042 Uiso 1 1 calc R . .
C20 C 1.1532(10) 0.9457(8) 0.8743(5) 0.043(2) Uani 1 1 d . . .
H20A H 1.2342 0.9496 0.9183 0.051 Uiso 1 1 calc R . .
H20B H 1.1592 1.0228 0.8668 0.051 Uiso 1 1 calc R . .
C21 C 0.9721(15) 0.8532(9) 0.9380(6) 0.063(3) Uani 1 1 d . . .
H21 H 1.0381 0.8136 0.9636 0.075 Uiso 1 1 calc R A .
C22 C 0.8162(19) 0.8568(12) 0.9365(8) 0.085(5) Uani 1 1 d . A .
H22 H 0.7589 0.8200 0.9623 0.102 Uiso 1 1 calc R . .
C23 C 0.8761(13) 0.9599(12) 0.8672(6) 0.066(3) Uani 1 1 d . A .
H23 H 0.8692 1.0078 0.8355 0.079 Uiso 1 1 calc R . .
C24 C 0.607(3) 0.977(2) 0.8725(14) 0.058(5) Uani 0.50 1 d PU A 1
C24' C 0.597(3) 0.921(2) 0.8873(14) 0.058(5) Uani 0.50 1 d PU A 2
Cl1 Cl 0.673(3) 0.2513(13) 0.0464(8) 0.043(5) Uani 0.32(3) 1 d P . .
Cl2 Cl 0.0556(7) 0.7835(5) 0.1291(4) 0.058(2) Uani 0.695(18) 1 d P . .
Cl1' Cl 0.581(2) 0.2111(12) 0.0341(4) 0.065(4) Uani 0.68(3) 1 d P . .
Cl2' Cl 0.0203(10) 0.7563(8) 0.1663(9) 0.039(4) Uani 0.305(18) 1 d P . .

loop_
_atom_site_aniso_label
_atom_site_aniso_U_11
_atom_site_aniso_U_22
_atom_site_aniso_U_33
_atom_site_aniso_U_23
_atom_site_aniso_U_13
_atom_site_aniso_U_12
Si1 0.0245(15) 0.0297(12) 0.0649(17) 0.0120(11) 0.0091(12) 0.0119(10)
Si2 0.0312(15) 0.0298(12) 0.0510(15) 0.0178(11) 0.0134(11) 0.0159(10)
Si3 0.0251(15) 0.0319(12) 0.0640(17) 0.0205(11) 0.0103(12) 0.0126(10)
Si4 0.0260(15) 0.0278(11) 0.0438(14) 0.0132(10) 0.0079(10) 0.0122(10)
N1 0.025(4) 0.025(3) 0.045(4) 0.014(3) 0.004(3) 0.010(3)
N2 0.065(6) 0.036(4) 0.057(5) 0.026(4) 0.012(4) 0.025(4)
N3 0.131(9) 0.052(5) 0.040(5) 0.015(4) 0.003(5) 0.062(6)
N4 0.018(4) 0.029(3) 0.046(4) 0.012(3) 0.007(3) 0.011(3)
N5 0.034(5) 0.048(5) 0.040(4) 0.002(4) 0.006(4) 0.015(4)
N6 0.044(7) 0.129(10) 0.053(6) -0.020(6) 0.018(5) 0.000(7)
C1 0.034(7) 0.026(5) 0.115(9) 0.024(5) -0.007(6) 0.012(4)
C2 0.044(7) 0.047(6) 0.102(9) 0.013(6) 0.033(6) 0.006(5)
C3 0.056(7) 0.041(5) 0.057(6) 0.007(5) 0.010(5) 0.017(5)
C4 0.048(7) 0.046(5) 0.050(6) 0.017(4) 0.005(5) 0.013(5)
C5 0.028(6) 0.052(6) 0.098(8) 0.039(6) 0.017(5) 0.020(5)
C6 0.068(8) 0.039(5) 0.051(6) 0.018(4) 0.019(5) 0.029(5)
C7 0.048(6) 0.031(4) 0.051(6) 0.018(4) 0.008(5) 0.018(4)
C8 0.070(8) 0.044(5) 0.045(6) 0.024(5) 0.009(5) 0.017(5)
C9 0.068(8) 0.028(5) 0.068(7) 0.025(5) -0.001(6) 0.012(5)
C10 0.070(8) 0.033(5) 0.058(6) 0.022(4) 0.006(5) 0.023(5)
C11 0.108(8) 0.050(5) 0.057(6) 0.021(5) 0.005(5) 0.055(5)
C12 0.183(17) 0.093(10) 0.049(7) 0.012(6) -0.026(8) 0.094(11)
C13 0.021(5) 0.049(5) 0.075(7) 0.027(5) 0.018(5) 0.009(4)
C14 0.041(7) 0.060(6) 0.083(8) 0.047(6) 0.022(5) 0.026(5)
C15 0.071(8) 0.028(5) 0.096(8) 0.028(5) 0.015(6) 0.012(5)
C16 0.033(6) 0.041(5) 0.053(6) 0.015(4) 0.007(4) 0.016(4)
C17 0.041(6) 0.041(5) 0.047(5) 0.009(4) 0.009(4) 0.003(4)
C18 0.048(6) 0.029(4) 0.053(6) 0.014(4) 0.010(5) 0.013(4)
C19 0.018(5) 0.035(4) 0.053(5) 0.016(4) 0.003(4) 0.013(4)
C20 0.026(6) 0.050(5) 0.045(5) 0.008(4) 0.002(4) 0.018(4)
C21 0.066(9) 0.049(6) 0.060(7) 0.000(5) 0.014(6) 0.002(6)
C22 0.099(13) 0.064(8) 0.056(8) -0.034(6) 0.037(8) -0.031(8)
C23 0.031(7) 0.105(9) 0.043(6) 0.000(6) 0.003(5) 0.022(6)
C24 0.041(6) 0.064(8) 0.065(6) 0.013(5) 0.013(5) 0.016(6)
C24' 0.041(6) 0.064(8) 0.065(6) 0.013(5) 0.013(5) 0.016(6)
Cl1 0.039(12) 0.044(5) 0.057(5) 0.028(4) 0.015(6) 0.024(6)
Cl2 0.065(3) 0.053(2) 0.061(3) 0.019(2) 0.013(3) 0.043(2)
Cl1' 0.085(10) 0.072(6) 0.052(3) 0.025(3) 0.023(4) 0.063(7)
Cl2' 0.027(5) 0.039(4) 0.054(8) 0.018(4) 0.006(4) 0.017(3)

loop_
_atom_type_symbol
_atom_type_description
_atom_type_scat_dispersion_real
_atom_type_scat_dispersion_imag
_atom_type_scat_source
C C 0.0033 0.0016 'International Tables Vol C Tables 4.2.6.8 and 6.1.1.4'
H H 0.0000 0.0000 'International Tables Vol C Tables 4.2.6.8 and 6.1.1.4'
N N 0.0061 0.0033 'International Tables Vol C Tables 4.2.6.8 and 6.1.1.4'
Si Si 0.0817 0.0704 'International Tables Vol C Tables 4.2.6.8 and 6.1.1.4'
Cl Cl 0.1484 0.1585 'International Tables Vol C Tables 4.2.6.8 and 6.1.1.4'

loop_
_geom_angle_atom_site_label_1
_geom_angle_atom_site_label_2
_geom_angle_atom_site_label_3
_geom_angle
N1 Si1 C1 110.9(4)
N1 Si1 C2 109.6(4)
C1 Si1 C2 108.6(5)
N1 Si1 C3 110.4(4)
C1 Si1 C3 106.8(5)
C2 Si1 C3 110.5(5)
N1 Si2 C6 110.5(4)
N1 Si2 C5 111.6(4)
C6 Si2 C5 108.8(5)
N1 Si2 C4 110.9(4)
C6 Si2 C4 105.4(4)
C5 Si2 C4 109.5(5)
N4 Si3 C13 109.8(4)
N4 Si3 C15 110.7(4)
C13 Si3 C15 109.6(5)
N4 Si3 C14 111.1(4)
C13 Si3 C14 109.1(5)
C15 Si3 C14 106.5(5)
N4 Si4 C18 111.7(4)
N4 Si4 C16 111.1(4)
C18 Si4 C16 107.4(4)
N4 Si4 C17 111.4(4)
C18 Si4 C17 106.1(4)
C16 Si4 C17 108.9(4)
C7 N1 Si1 117.0(5)
C7 N1 Si2 117.8(5)
Si1 N1 Si2 125.0(4)
C11 N2 C9 105.8(8)
C11 N2 C8 125.8(8)
C9 N2 C8 127.9(8)
C11 N3 C10 107.0(8)
C11 N3 C12 128.2(8)
C10 N3 C12 124.7(9)
C19 N4 Si3 113.9(5)
C19 N4 Si4 119.4(5)
Si3 N4 Si4 123.3(4)
C23 N5 C21 107.8(10)
C23 N5 C20 124.5(9)
C21 N5 C20 127.8(9)
C23 N6 C22 107.1(12)
C23 N6 C24' 143.7(17)
C22 N6 C24' 109.1(16)
C23 N6 C24 114.8(15)
C22 N6 C24 137.4(15)
C24' N6 C24 30.0(11)
Si1 C1 H1A 109.5
Si1 C1 H1B 109.5
H1A C1 H1B 109.5
Si1 C1 H1C 109.5
H1A C1 H1C 109.5
H1B C1 H1C 109.5
Si1 C2 H2A 109.5
Si1 C2 H2B 109.5
H2A C2 H2B 109.5
Si1 C2 H2C 109.5
H2A C2 H2C 109.5
H2B C2 H2C 109.5
Si1 C3 H3A 109.5
Si1 C3 H3B 109.5
H3A C3 H3B 109.5
Si1 C3 H3C 109.5
H3A C3 H3C 109.5
H3B C3 H3C 109.5
Si2 C4 H4A 109.5
Si2 C4 H4B 109.5
H4A C4 H4B 109.5
Si2 C4 H4C 109.5
H4A C4 H4C 109.5
H4B C4 H4C 109.5
Si2 C5 H5A 109.5
Si2 C5 H5B 109.5
H5A C5 H5B 109.5
Si2 C5 H5C 109.5
H5A C5 H5C 109.5
H5B C5 H5C 109.5
Si2 C6 H6A 109.5
Si2 C6 H6B 109.5
H6A C6 H6B 109.5
Si2 C6 H6C 109.5
H6A C6 H6C 109.5
H6B C6 H6C 109.5
N1 C7 C8 115.0(8)
N1 C7 H7A 108.5
C8 C7 H7A 108.5
N1 C7 H7B 108.5
C8 C7 H7B 108.5
H7A C7 H7B 107.5
N2 C8 C7 114.1(9)
N2 C8 H8A 108.7
C7 C8 H8A 108.7
N2 C8 H8B 108.7
C7 C8 H8B 108.7
H8A C8 H8B 107.6
C10 C9 N2 108.9(8)
C10 C9 H9 125.6
N2 C9 H9 125.6
C9 C10 N3 106.1(9)
C9 C10 H10 126.9
N3 C10 H10 126.9
N3 C11 N2 112.1(8)
N3 C11 H11 123.9
N2 C11 H11 123.9
Si3 C13 H13A 109.5
Si3 C13 H13B 109.5
H13A C13 H13B 109.5
Si3 C13 H13C 109.5
H13A C13 H13C 109.5
H13B C13 H13C 109.5
Si3 C14 H14A 109.5
Si3 C14 H14B 109.5
H14A C14 H14B 109.5
Si3 C14 H14C 109.5
H14A C14 H14C 109.5
H14B C14 H14C 109.5
Si3 C15 H15A 109.5
Si3 C15 H15B 109.5
H15A C15 H15B 109.5
Si3 C15 H15C 109.5
H15A C15 H15C 109.5
H15B C15 H15C 109.5
Si4 C16 H16A 109.5
Si4 C16 H16B 109.5
H16A C16 H16B 109.5
Si4 C16 H16C 109.5
H16A C16 H16C 109.5
H16B C16 H16C 109.5
Si4 C17 H17A 109.5
Si4 C17 H17B 109.5
H17A C17 H17B 109.5
Si4 C17 H17C 109.5
H17A C17 H17C 109.5
H17B C17 H17C 109.5
Si4 C18 H18A 109.5
Si4 C18 H18B 109.5
H18A C18 H18B 109.5
Si4 C18 H18C 109.5
H18A C18 H18C 109.5
H18B C18 H18C 109.5
N4 C19 C20 115.3(7)
N4 C19 H19A 108.4
C20 C19 H19A 108.4
N4 C19 H19B 108.4
C20 C19 H19B 108.4
H19A C19 H19B 107.5
N5 C20 C19 112.2(7)
N5 C20 H20A 109.2
C19 C20 H20A 109.2
N5 C20 H20B 109.2
C19 C20 H20B 109.2
H20A C20 H20B 107.9
N5 C21 C22 104.5(12)
N5 C21 H21 127.8
C22 C21 H21 127.8
N6 C22 C21 109.3(12)
N6 C22 H22 125.3
C21 C22 H22 125.3
N6 C23 N5 111.4(12)
N6 C23 H23 124.3
N5 C23 H23 124.3

loop_
_geom_bond_atom_site_label_1
_geom_bond_atom_site_label_2
_geom_bond_distance
Si1 N1 1.740(7)
Si1 C1 1.864(9)
Si1 C2 1.874(10)
Si1 C3 1.883(10)
Si2 N1 1.756(7)
Si2 C6 1.860(9)
Si2 C5 1.869(10)
Si2 C4 1.873(9)
Si3 N4 1.742(7)
Si3 C13 1.860(9)
Si3 C15 1.860(10)
Si3 C14 1.866(10)
Si4 N4 1.753(7)
Si4 C18 1.859(9)
Si4 C16 1.871(9)
Si4 C17 1.875(9)
N1 C7 1.449(11)
N2 C11 1.317(12)
N2 C9 1.376(11)
N2 C8 1.436(12)
N3 C11 1.302(13)
N3 C10 1.394(11)
N3 C12 1.494(13)
N4 C19 1.483(10)
N5 C23 1.345(13)
N5 C21 1.369(14)
N5 C20 1.458(12)
N6 C23 1.298(15)
N6 C22 1.348(18)
N6 C24' 1.46(3)
N6 C24 1.60(3)
C1 H1A 0.9600
C1 H1B 0.9600
C1 H1C 0.9600
C2 H2A 0.9600
C2 H2B 0.9600
C2 H2C 0.9600
C3 H3A 0.9600
C3 H3B 0.9600
C3 H3C 0.9600
C4 H4A 0.9600
C4 H4B 0.9600
C4 H4C 0.9600
C5 H5A 0.9600
C5 H5B 0.9600
C5 H5C 0.9600
C6 H6A 0.9600
C6 H6B 0.9600
C6 H6C 0.9600
C7 C8 1.488(13)
C7 H7A 0.9700
C7 H7B 0.9700
C8 H8A 0.9700
C8 H8B 0.9700
C9 C10 1.340(13)
C9 H9 0.9300
C10 H10 0.9300
C11 H11 0.9300
C13 H13A 0.9600
C13 H13B 0.9600
C13 H13C 0.9600
C14 H14A 0.9600
C14 H14B 0.9600
C14 H14C 0.9600
C15 H15A 0.9600
C15 H15B 0.9600
C15 H15C 0.9600
C16 H16A 0.9600
C16 H16B 0.9600
C16 H16C 0.9600
C17 H17A 0.9600
C17 H17B 0.9600
C17 H17C 0.9600
C18 H18A 0.9600
C18 H18B 0.9600
C18 H18C 0.9600
C19 C20 1.508(11)
C19 H19A 0.9700
C19 H19B 0.9700
C20 H20A 0.9700
C20 H20B 0.9700
C21 C22 1.394(18)
C21 H21 0.9300
C22 H22 0.9300
C23 H23 0.9300
Cl1 Cl1' 0.877(10)
Cl2 Cl2' 0.932(11)
